data_1508305
loop_
_publ_author_name
'Rit, Raja K.'
'Yadav, M. Ramu'
'Sahoo, Akhila K.'

_publ_section_title
;
 Pd(II)-catalyzed primary-C(sp3)-H acyloxylation at room temperature.
;
_journal_issue 14
_journal_name_full 'Organic letters'
_journal_page_first 3724
_journal_page_last 3727
_journal_paper_doi 10.1021/ol301579q
_journal_volume 14
_journal_year 2012
_chemical_formula_sum 'C13 H18 N2 O4 S'
_chemical_formula_weight 298.35
_chemical_name_systematic
; 
 ? 
;
_space_group_IT_number 2
_symmetry_cell_setting triclinic
_symmetry_space_group_name_Hall '-P 1'
_symmetry_space_group_name_H-M 'P -1'
_atom_sites_solution_hydrogens geom
_atom_sites_solution_primary direct
_atom_sites_solution_secondary difmap
_audit_creation_method SHELXL-97
_cell_angle_alpha 86.679(12)
_cell_angle_beta 81.307(13)
_cell_angle_gamma 75.039(12)
_cell_formula_units_Z 2
_cell_length_a 8.2059(13)
_cell_length_b 8.9224(12)
_cell_length_c 10.4898(16)
_cell_measurement_reflns_used 2998
_cell_measurement_temperature 298(2)
_cell_measurement_theta_max 24.6499
_cell_measurement_theta_min 3.02
_cell_volume 733.32(19)
_computing_structure_refinement 'SHELXL-97 (Sheldrick, 1997)'
_computing_structure_solution 'SHELXS-97 (Sheldrick, 1990)'
_diffrn_ambient_temperature 298(2)
_diffrn_measured_fraction_theta_full 0.999
_diffrn_measured_fraction_theta_max 0.999
_diffrn_measurement_device_type 'Xcalibur, Eos, Gemini'
_diffrn_measurement_method '\w scans'
_diffrn_radiation_monochromator graphite
_diffrn_radiation_source 'fine-focus sealed tube'
_diffrn_radiation_type MoK\a
_diffrn_radiation_wavelength 0.71073
_diffrn_reflns_av_R_equivalents 0.0266
_diffrn_reflns_av_sigmaI/netI 0.0320
_diffrn_reflns_limit_h_max 9
_diffrn_reflns_limit_h_min -9
_diffrn_reflns_limit_k_max 10
_diffrn_reflns_limit_k_min -10
_diffrn_reflns_limit_l_max 9
_diffrn_reflns_limit_l_min -12
_diffrn_reflns_number 4794
_diffrn_reflns_theta_full 24.70
_diffrn_reflns_theta_max 24.70
_diffrn_reflns_theta_min 3.03
_exptl_absorpt_coefficient_mu 0.235
_exptl_absorpt_correction_T_max 1.00000
_exptl_absorpt_correction_T_min 0.84981
_exptl_absorpt_correction_type multi-scan
_exptl_absorpt_process_details SADABS
_exptl_crystal_colour colorless
_exptl_crystal_density_diffrn 1.351
_exptl_crystal_density_method 'not measured'
_exptl_crystal_description plate
_exptl_crystal_F_000 316
_exptl_crystal_size_max 0.32
_exptl_crystal_size_mid 0.24
_exptl_crystal_size_min 0.24
_refine_diff_density_max 0.221
_refine_diff_density_min -0.282
_refine_diff_density_rms 0.045
_refine_ls_extinction_method none
_refine_ls_goodness_of_fit_ref 1.092
_refine_ls_matrix_type full
_refine_ls_number_parameters 185
_refine_ls_number_reflns 2504
_refine_ls_number_restraints 0
_refine_ls_restrained_S_all 1.092
_refine_ls_R_factor_all 0.0478
_refine_ls_R_factor_gt 0.0386
_refine_ls_shift/su_max 0.000
_refine_ls_shift/su_mean 0.000
_refine_ls_structure_factor_coef Fsqd
_refine_ls_weighting_details 'calc w=1/[\s^2^(Fo^2^)+(0.0620P)^2^+0.0548P] where P=(Fo^2^+2Fc^2^)/3'
_refine_ls_weighting_scheme calc
_refine_ls_wR_factor_gt 0.1040
_refine_ls_wR_factor_ref 0.1076
_reflns_number_gt 2045
_reflns_number_total 2504
_reflns_threshold_expression >2sigma(I)
_cod_data_source_file ol301579q_si_003.cif
_cod_data_source_block 3a
_cod_depositor_comments
;
The following automatic conversions were performed:

'_symmetry_cell_setting' value 'Triclinic' changed to 'triclinic'
according to /home/saulius/struct/CIF-dictionaries/cif_core.dic
dictionary named 'cif_core.dic' version 2.4.2 from 2011-04-26.

Automatic conversion script
Id: cif_fix_values 1891 2012-01-12 08:04:46Z andrius 

 Adding full bibliography for 1508305.cif.
;
_cod_original_sg_symbol_H-M P-1
_cod_database_code 1508305

loop_
_symmetry_equiv_pos_as_xyz
'x, y, z'
'-x, -y, -z'

loop_
_atom_site_label
_atom_site_type_symbol
_atom_site_fract_x
_atom_site_fract_y
_atom_site_fract_z
_atom_site_U_iso_or_equiv
_atom_site_adp_type
_atom_site_occupancy
_atom_site_symmetry_multiplicity
_atom_site_calc_flag
_atom_site_refinement_flags
S1 S 0.59330(6) 0.08691(5) 0.74313(5) 0.03788(18) Uani 1 1 d .
O1 O 0.68567(19) 0.13672(17) 0.83227(15) 0.0551(4) Uani 1 1 d .
O2 O 0.42837(18) 0.38075(15) 0.64656(16) 0.0570(4) Uani 1 1 d .
O4 O 0.13153(18) 0.61729(14) 0.78002(13) 0.0473(4) Uani 1 1 d .
O5 O 0.0436(2) 0.82952(17) 0.66082(17) 0.0724(5) Uani 1 1 d .
N1 N 0.5676(2) -0.18412(18) 0.67275(16) 0.0442(4) Uani 1 1 d .
N2 N 0.39574(19) 0.15736(17) 0.75709(15) 0.0426(4) Uani 1 1 d .
C8 C 0.1430(2) 0.35680(19) 0.71899(17) 0.0354(4) Uani 1 1 d .
C11 C 0.0911(3) 0.5279(2) 0.68303(19) 0.0445(5) Uani 1 1 d .
H11A H 0.1516 0.5467 0.5992 0.053 Uiso 1 1 calc R
H11B H -0.0301 0.5596 0.6782 0.053 Uiso 1 1 calc R
C7 C 0.3377(2) 0.3022(2) 0.70469(17) 0.0379(4) Uani 1 1 d .
C2 C 0.5957(3) -0.4119(2) 0.8070(2) 0.0535(6) Uani 1 1 d .
H2 H 0.5927 -0.5155 0.8171 0.064 Uiso 1 1 calc R
C5 C 0.6012(2) -0.1139(2) 0.77072(18) 0.0372(4) Uani 1 1 d .
C12 C 0.1003(3) 0.7707(2) 0.7562(2) 0.0453(5) Uani 1 1 d .
C4 C 0.6344(3) -0.1813(2) 0.8887(2) 0.0467(5) Uani 1 1 d .
H4 H 0.6588 -0.1266 0.9531 0.056 Uiso 1 1 calc R
C9 C 0.0582(3) 0.3259(2) 0.85488(19) 0.0475(5) Uani 1 1 d .
H9A H 0.0963 0.2178 0.8771 0.071 Uiso 1 1 calc R
H9B H -0.0633 0.3534 0.8572 0.071 Uiso 1 1 calc R
H9C H 0.0883 0.3870 0.9156 0.071 Uiso 1 1 calc R
C6 C 0.6989(3) 0.0945(2) 0.58423(19) 0.0463(5) Uani 1 1 d .
H6A H 0.7057 0.1990 0.5626 0.069 Uiso 1 1 calc R
H6B H 0.6368 0.0615 0.5254 0.069 Uiso 1 1 calc R
H6C H 0.8118 0.0273 0.5782 0.069 Uiso 1 1 calc R
C1 C 0.5666(3) -0.3333(2) 0.6923(2) 0.0497(5) Uani 1 1 d .
H1 H 0.5453 -0.3864 0.6255 0.060 Uiso 1 1 calc R
C13 C 0.1417(3) 0.8552(2) 0.8605(2) 0.0602(6) Uani 1 1 d .
H13A H 0.2122 0.9217 0.8232 0.090 Uiso 1 1 calc R
H13B H 0.2013 0.7818 0.9188 0.090 Uiso 1 1 calc R
H13C H 0.0382 0.9165 0.9066 0.090 Uiso 1 1 calc R
C10 C 0.0848(3) 0.2678(2) 0.6209(2) 0.0526(5) Uani 1 1 d .
H10A H 0.1411 0.2842 0.5361 0.079 Uiso 1 1 calc R
H10B H -0.0362 0.3046 0.6226 0.079 Uiso 1 1 calc R
H10C H 0.1132 0.1591 0.6427 0.079 Uiso 1 1 calc R
C3 C 0.6290(3) -0.3356(3) 0.9059(2) 0.0557(6) Uani 1 1 d .
H3 H 0.6480 -0.3868 0.9841 0.067 Uiso 1 1 calc R

loop_
_atom_site_aniso_label
_atom_site_aniso_U_11
_atom_site_aniso_U_22
_atom_site_aniso_U_33
_atom_site_aniso_U_23
_atom_site_aniso_U_13
_atom_site_aniso_U_12
S1 0.0366(3) 0.0378(3) 0.0408(3) -0.0058(2) -0.0069(2) -0.0102(2)
O1 0.0589(9) 0.0575(9) 0.0570(9) -0.0138(7) -0.0201(7) -0.0198(7)
O2 0.0526(9) 0.0395(7) 0.0792(11) 0.0031(7) 0.0018(8) -0.0193(7)
O4 0.0645(9) 0.0287(6) 0.0495(8) -0.0007(6) -0.0181(7) -0.0077(6)
O5 0.1020(14) 0.0401(8) 0.0693(11) 0.0110(8) -0.0206(10) -0.0055(9)
N1 0.0503(10) 0.0443(9) 0.0422(10) -0.0029(7) -0.0103(8) -0.0166(8)
N2 0.0381(9) 0.0389(8) 0.0477(10) 0.0043(7) -0.0028(7) -0.0075(7)
C8 0.0400(10) 0.0307(9) 0.0369(10) -0.0026(7) -0.0104(8) -0.0080(8)
C11 0.0542(12) 0.0356(10) 0.0455(12) 0.0006(8) -0.0183(10) -0.0084(9)
C7 0.0471(11) 0.0321(9) 0.0372(10) -0.0065(8) -0.0076(9) -0.0125(9)
C2 0.0525(13) 0.0420(11) 0.0677(15) 0.0047(10) -0.0105(11) -0.0151(10)
C5 0.0293(9) 0.0406(10) 0.0418(11) -0.0054(8) -0.0058(8) -0.0074(8)
C12 0.0448(11) 0.0331(10) 0.0525(13) -0.0003(9) 0.0070(10) -0.0078(9)
C4 0.0486(12) 0.0508(11) 0.0422(12) -0.0021(9) -0.0134(9) -0.0111(10)
C9 0.0472(12) 0.0433(11) 0.0473(12) 0.0002(9) -0.0014(10) -0.0061(9)
C6 0.0440(11) 0.0492(11) 0.0456(12) -0.0032(9) 0.0008(9) -0.0150(9)
C1 0.0526(13) 0.0458(11) 0.0560(13) -0.0085(10) -0.0083(10) -0.0202(10)
C13 0.0742(16) 0.0411(11) 0.0642(15) -0.0135(10) 0.0087(12) -0.0202(11)
C10 0.0612(14) 0.0486(11) 0.0555(13) -0.0066(10) -0.0214(11) -0.0185(10)
C3 0.0597(14) 0.0557(13) 0.0521(13) 0.0131(11) -0.0148(11) -0.0144(11)

loop_
_atom_type_symbol
_atom_type_description
_atom_type_scat_dispersion_real
_atom_type_scat_dispersion_imag
_atom_type_scat_source
C C 0.0033 0.0016 'International Tables Vol C Tables 4.2.6.8 and 6.1.1.4'
H H 0.0000 0.0000 'International Tables Vol C Tables 4.2.6.8 and 6.1.1.4'
N N 0.0061 0.0033 'International Tables Vol C Tables 4.2.6.8 and 6.1.1.4'
O O 0.0106 0.0060 'International Tables Vol C Tables 4.2.6.8 and 6.1.1.4'
S S 0.1246 0.1234 'International Tables Vol C Tables 4.2.6.8 and 6.1.1.4'

loop_
_geom_angle_atom_site_label_1
_geom_angle_atom_site_label_2
_geom_angle_atom_site_label_3
_geom_angle
O1 S1 N2 117.65(9)
O1 S1 C6 109.88(9)
N2 S1 C6 114.04(10)
O1 S1 C5 109.67(9)
N2 S1 C5 100.36(8)
C6 S1 C5 103.81(9)
C12 O4 C11 115.33(16)
C5 N1 C1 116.20(17)
C7 N2 S1 117.76(13)
C11 C8 C9 110.84(16)
C11 C8 C7 109.28(14)
C9 C8 C7 112.44(15)
C11 C8 C10 107.56(15)
C9 C8 C10 109.45(16)
C7 C8 C10 107.09(15)
O4 C11 C8 109.17(15)
O4 C11 H11A 109.8
C8 C11 H11A 109.8
O4 C11 H11B 109.8
C8 C11 H11B 109.8
H11A C11 H11B 108.3
O2 C7 N2 125.00(18)
O2 C7 C8 121.57(16)
N2 C7 C8 113.35(15)
C3 C2 C1 119.16(19)
C3 C2 H2 120.4
C1 C2 H2 120.4
N1 C5 C4 125.83(18)
N1 C5 S1 114.84(14)
C4 C5 S1 119.29(15)
O5 C12 O4 122.1(2)
O5 C12 C13 125.47(19)
O4 C12 C13 112.44(19)
C5 C4 C3 116.15(19)
C5 C4 H4 121.9
C3 C4 H4 121.9
C8 C9 H9A 109.5
C8 C9 H9B 109.5
H9A C9 H9B 109.5
C8 C9 H9C 109.5
H9A C9 H9C 109.5
H9B C9 H9C 109.5
S1 C6 H6A 109.5
S1 C6 H6B 109.5
H6A C6 H6B 109.5
S1 C6 H6C 109.5
H6A C6 H6C 109.5
H6B C6 H6C 109.5
N1 C1 C2 123.0(2)
N1 C1 H1 118.5
C2 C1 H1 118.5
C12 C13 H13A 109.5
C12 C13 H13B 109.5
H13A C13 H13B 109.5
C12 C13 H13C 109.5
H13A C13 H13C 109.5
H13B C13 H13C 109.5
C8 C10 H10A 109.5
C8 C10 H10B 109.5
H10A C10 H10B 109.5
C8 C10 H10C 109.5
H10A C10 H10C 109.5
H10B C10 H10C 109.5
C2 C3 C4 119.7(2)
C2 C3 H3 120.2
C4 C3 H3 120.2

loop_
_geom_bond_atom_site_label_1
_geom_bond_atom_site_label_2
_geom_bond_distance
S1 O1 1.4432(14)
S1 N2 1.5676(16)
S1 C6 1.7649(19)
S1 C5 1.7842(19)
O2 C7 1.224(2)
O4 C12 1.342(2)
O4 C11 1.454(2)
O5 C12 1.203(3)
N1 C5 1.332(2)
N1 C1 1.337(2)
N2 C7 1.371(2)
C8 C11 1.517(2)
C8 C9 1.532(3)
C8 C7 1.532(3)
C8 C10 1.534(3)
C11 H11A 0.9700
C11 H11B 0.9700
C2 C3 1.371(3)
C2 C1 1.378(3)
C2 H2 0.9300
C5 C4 1.378(3)
C12 C13 1.490(3)
C4 C3 1.389(3)
C4 H4 0.9300
C9 H9A 0.9600
C9 H9B 0.9600
C9 H9C 0.9600
C6 H6A 0.9600
C6 H6B 0.9600
C6 H6C 0.9600
C1 H1 0.9300
C13 H13A 0.9600
C13 H13B 0.9600
C13 H13C 0.9600
C10 H10A 0.9600
C10 H10B 0.9600
C10 H10C 0.9600
C3 H3 0.9300
